data_2107360
loop_
_publ_author_name
'Thomas, J.O.'
'Alden, M.'
'McIntyre, G.J.'
'Farrington, G.C.'

_publ_section_title
;
 Short-range-ordering in the Ba2+ ion distribution in Ba2+ beta''-alumina
 at 295 K
;
_journal_name_full 'Acta Crystallographica B (39,1983-)'
_journal_page_first 208
_journal_page_last 213
_journal_volume 40
_journal_year 1984
_chemical_formula_sum 'Al10.37 Ba0.82 Mg0.63 O17'
_chemical_name_systematic 'Ba.82 Mg.63 Al10.37 O17'
_space_group_IT_number 166
_symmetry_space_group_name_Hall '-R 3 2"'
_symmetry_space_group_name_H-M 'R -3 m :H'
_cell_angle_alpha 90
_cell_angle_beta 90
_cell_angle_gamma 120
_cell_formula_units_Z 3
_cell_length_a 5.619
_cell_length_b 5.619
_cell_length_c 34.084
_cell_volume 931.964
_citation_journal_id_ASTM ASBSDK
_cod_data_source_file Thomas_ASBSDK_1984_1304.cif
_cod_data_source_block Al10.37Ba0.82Mg0.63O17
_cod_original_cell_volume 931.9642
_cod_database_code 2107360

loop_
_symmetry_equiv_pos_as_xyz
x,y,z
-y,x-y,z
-x+y,-x,z
y,x,-z
-x,-x+y,-z
x-y,-y,-z
-x,-y,-z
y,-x+y,-z
x-y,x,-z
-y,-x,z
x,x-y,z
-x+y,y,z
x+2/3,y+1/3,z+1/3
-y+2/3,x-y+1/3,z+1/3
-x+y+2/3,-x+1/3,z+1/3
y+2/3,x+1/3,-z+1/3
-x+2/3,-x+y+1/3,-z+1/3
x-y+2/3,-y+1/3,-z+1/3
-x+2/3,-y+1/3,-z+1/3
y+2/3,-x+y+1/3,-z+1/3
x-y+2/3,x+1/3,-z+1/3
-y+2/3,-x+1/3,z+1/3
x+2/3,x-y+1/3,z+1/3
-x+y+2/3,y+1/3,z+1/3
x+1/3,y+2/3,z+2/3
-y+1/3,x-y+2/3,z+2/3
-x+y+1/3,-x+2/3,z+2/3
y+1/3,x+2/3,-z+2/3
-x+1/3,-x+y+2/3,-z+2/3
x-y+1/3,-y+2/3,-z+2/3
-x+1/3,-y+2/3,-z+2/3
y+1/3,-x+y+2/3,-z+2/3
x-y+1/3,x+2/3,-z+2/3
-y+1/3,-x+2/3,z+2/3
x+1/3,x-y+2/3,z+2/3
-x+y+1/3,y+2/3,z+2/3

loop_
_atom_site_label
_atom_site_type_symbol
_atom_site_fract_x
_atom_site_fract_y
_atom_site_fract_z
_atom_site_occupancy
_atom_site_U_iso_or_equiv
Al3 Al+3 0.33412 0.16706 0.07019 1 0.0
Ba1 Ba+2 0 0 0.16952 0.27 0.0
O2 O-2 0 0 0.29496 1 0.0
O3 O-2 0 0 0.09522 1 0.0
O1 O-2 0.15397 0.30794 0.03379 1 0.0
O5 O-2 0 0 0.83265 0.5 0.0
Ba3 Ba+2 0.33333 0.16667 0.16667 0.041 0.0
Al1 Al+3 0 0 0 1 0.0
Ba2 Ba+2 0 0 -0.17157 0.077 0.0
Mg1 Mg+2 0 0 0.34977 0.32 0.0
Al2 Al+3 0 0 0.34977 0.68 0.0
Al4 Al+3 0 0 0.44953 1 0.0
O4 O-2 0.16418 0.32836 0.23588 1 0.0
